data_7207439
loop_
_publ_author_name
'Manoj, K.'
'Gonnade, Rajesh G.'
'Shashidhar, Mysore S.'
'Bhadbhade, Mohan M.'

_publ_section_title
;
 Solvent induced crystallization of
 1,2,3,4(6),5-penta-O-acetyl-6(4)-O-[(1S)-10-camphor
 sulfonyl]-myo-inositol diastereomers associated via weak trifurcated
 C--H&#x22EF;O interactions
;
_journal_issue 5
_journal_name_full CrystEngComm
_journal_page_first 1716
_journal_paper_doi 10.1039/c2ce06287a
_journal_volume 14
_journal_year 2012
_chemical_absolute_configuration syn
_chemical_formula_moiety 'C26 H36 O14 S, C2 H3 N, 0.5 (H2 O)'
_chemical_formula_sum 'C28 H39 N O14.5 S'
_chemical_formula_weight 653.66
_chemical_name_systematic
;
6(4)-O-CAMPHORSULFONYL 1,2,3,4(6),5-O-PENTA ACETYL MYO-INOSITOL
;
_space_group_IT_number 1
_symmetry_cell_setting triclinic
_symmetry_space_group_name_Hall 'P 1'
_symmetry_space_group_name_H-M 'P 1'
_atom_sites_solution_hydrogens geom
_atom_sites_solution_primary direct
_atom_sites_solution_secondary difmap
_audit_creation_method SHELXL-97
_cell_angle_alpha 99.188(5)
_cell_angle_beta 109.620(5)
_cell_angle_gamma 116.837(4)
_cell_formula_units_Z 2
_cell_length_a 12.404(4)
_cell_length_b 12.492(4)
_cell_length_c 13.331(4)
_cell_measurement_reflns_used 5356
_cell_measurement_temperature 133(2)
_cell_measurement_theta_max 28.26
_cell_measurement_theta_min 2.46
_cell_volume 1612.7(9)
_computing_cell_refinement 'BRUKER SAINT'
_computing_data_collection 'BRUKER SMART'
_computing_data_reduction 'BRUKER SAINT'
_computing_molecular_graphics 'SHELXTL, ORTEP3,MERCURY1.2.1'
_computing_publication_material 'SHELXTL, PLATON'
_computing_structure_refinement 'SHELXL-97 (Sheldrick, 1997)'
_computing_structure_solution 'SHELXS-97 (Sheldrick, 1990)'
_diffrn_ambient_temperature 133(2)
_diffrn_measured_fraction_theta_full 0.997
_diffrn_measured_fraction_theta_max 0.997
_diffrn_measurement_device 'BRUKER SMART APEX'
_diffrn_measurement_device_type 'CCD Area Detector'
_diffrn_measurement_method 'Omega and phi Scan'
_diffrn_radiation_monochromator graphite
_diffrn_radiation_source 'fine-focus sealed tube'
_diffrn_radiation_type MoK\a
_diffrn_radiation_wavelength 0.71073
_diffrn_reflns_av_R_equivalents 0.0303
_diffrn_reflns_av_sigmaI/netI 0.0512
_diffrn_reflns_limit_h_max 14
_diffrn_reflns_limit_h_min -14
_diffrn_reflns_limit_k_max 14
_diffrn_reflns_limit_k_min -14
_diffrn_reflns_limit_l_max 15
_diffrn_reflns_limit_l_min -15
_diffrn_reflns_number 15615
_diffrn_reflns_theta_full 25.00
_diffrn_reflns_theta_max 25.00
_diffrn_reflns_theta_min 1.93
_exptl_absorpt_coefficient_mu 0.170
_exptl_absorpt_correction_T_max 0.9430
_exptl_absorpt_correction_T_min 0.9050
_exptl_absorpt_correction_type multi-scan
_exptl_absorpt_process_details 'BRUKER SADABS'
_exptl_crystal_colour COLOURLESS
_exptl_crystal_density_diffrn 1.346
_exptl_crystal_density_method 'not measured'
_exptl_crystal_description FLAT
_exptl_crystal_F_000 692
_exptl_crystal_size_max 0.60
_exptl_crystal_size_mid 0.44
_exptl_crystal_size_min 0.35
_refine_diff_density_max 0.282
_refine_diff_density_min -0.210
_refine_diff_density_rms 0.048
_refine_ls_abs_structure_details 'Flack H D (1983), Acta Cryst. A39, 876-881'
_refine_ls_abs_structure_Flack 0.02(5)
_refine_ls_extinction_method none
_refine_ls_goodness_of_fit_ref 1.040
_refine_ls_hydrogen_treatment constr
_refine_ls_matrix_type full
_refine_ls_number_parameters 817
_refine_ls_number_reflns 11129
_refine_ls_number_restraints 3
_refine_ls_restrained_S_all 1.040
_refine_ls_R_factor_all 0.0412
_refine_ls_R_factor_gt 0.0398
_refine_ls_shift/su_max 0.001
_refine_ls_shift/su_mean 0.000
_refine_ls_structure_factor_coef Fsqd
_refine_ls_weighting_details 'calc w=1/[\s^2^(Fo^2^)+(0.0560P)^2^+0.2701P] where P=(Fo^2^+2Fc^2^)/3'
_refine_ls_weighting_scheme calc
_refine_ls_wR_factor_gt 0.1044
_refine_ls_wR_factor_ref 0.1061
_reflns_number_gt 10662
_reflns_number_total 11129
_reflns_threshold_expression >2sigma(I)
_cod_data_source_file c2ce06287a.txt
_cod_data_source_block 1.2AN
_cod_depositor_comments
;
The following automatic conversions were performed:

'_chemical_absolute_configuration' value 'SYN' changed to 'syn'
according to /home/saulius/struct/CIF-dictionaries/cif_core.dic
dictionary named 'cif_core.dic' version 2.4.1 from
2010-06-29.

'_symmetry_cell_setting' value 'Triclinic' changed to
'triclinic' according to
/home/saulius/struct/CIF-dictionaries/cif_core.dic dictionary named
'cif_core.dic' version 2.4.1 from
2010-06-29.

'_exptl_absorpt_correction_type' value 'MULTI-SCAN'
changed to 'multi-scan' according to
/home/saulius/struct/CIF-dictionaries/cif_core.dic dictionary named
'cif_core.dic' version 2.4.1 from 2010-06-29.

Automatic conversion script
Id: cif_fix_values 1715 2011-07-08 13:25:40Z adriana 
;
_cod_original_cell_volume 1612.8(9)
_cod_original_sg_symbol_H-M P1
_cod_original_formula_sum 'C28 H39 N O14.50 S'
_cod_database_code 7207439

loop_
_symmetry_equiv_pos_as_xyz
'x, y, z'

loop_
_atom_site_label
_atom_site_type_symbol
_atom_site_fract_x
_atom_site_fract_y
_atom_site_fract_z
_atom_site_U_iso_or_equiv
_atom_site_adp_type
_atom_site_occupancy
_atom_site_symmetry_multiplicity
_atom_site_calc_flag
_atom_site_refinement_flags
S1 S 0.50471(5) 0.69917(5) 0.92969(4) 0.02714(14) Uani 1 1 d .
O1 O 0.60770(18) 1.30246(17) 1.05030(16) 0.0321(4) Uani 1 1 d .
O2 O 0.40129(17) 1.05227(17) 0.90632(16) 0.0337(4) Uani 1 1 d .
O3 O 0.45074(17) 0.89879(17) 0.76952(14) 0.0305(4) Uani 1 1 d .
O4 O 0.59545(16) 0.84576(16) 0.94511(15) 0.0284(4) Uani 1 1 d .
O5 O 0.65175(17) 0.97594(17) 1.16792(15) 0.0306(4) Uani 1 1 d .
O6 O 0.75665(19) 1.24469(18) 1.22175(16) 0.0345(4) Uani 1 1 d .
O7 O 0.8230(2) 1.4657(2) 1.1071(2) 0.0485(5) Uani 1 1 d .
O8 O 0.2944(2) 1.0295(2) 0.72266(18) 0.0464(5) Uani 1 1 d .
O9 O 0.5534(2) 1.0203(2) 0.68279(17) 0.0462(5) Uani 1 1 d .
O10 O 0.8752(2) 1.0492(2) 1.2488(2) 0.0503(5) Uani 1 1 d .
O11 O 0.6197(2) 1.2546(3) 1.29274(19) 0.0629(7) Uani 1 1 d .
O12 O 0.4336(2) 0.69010(18) 0.99577(17) 0.0386(4) Uani 1 1 d .
O13 O 0.60038(18) 0.66071(18) 0.95535(16) 0.0342(4) Uani 1 1 d .
O14 O 0.1939(2) 0.5021(2) 0.55418(18) 0.0477(5) Uani 1 1 d .
C1 C 0.6392(3) 1.2079(2) 1.0237(2) 0.0293(5) Uani 1 1 d .
H1 H 0.7286 1.2496 1.0252 0.035 Uiso 1 1 calc R
C2 C 0.5302(2) 1.1070(2) 0.9047(2) 0.0288(5) Uani 1 1 d .
H2 H 0.5300 1.1466 0.8468 0.035 Uiso 1 1 calc R
C3 C 0.5578(3) 1.0005(2) 0.8793(2) 0.0291(5) Uani 1 1 d .
H3 H 0.6460 1.0369 0.8788 0.035 Uiso 1 1 calc R
C4 C 0.5569(3) 0.9372(2) 0.9677(2) 0.0275(5) Uani 1 1 d .
H4 H 0.4665 0.8935 0.9640 0.033 Uiso 1 1 calc R
C5 C 0.6643(2) 1.0388(2) 1.0869(2) 0.0271(5) Uani 1 1 d .
H5 H 0.7553 1.0734 1.0925 0.033 Uiso 1 1 calc R
C6 C 0.6426(2) 1.1477(2) 1.1138(2) 0.0290(5) Uani 1 1 d .
H6 H 0.5576 1.1158 1.1196 0.035 Uiso 1 1 calc R
C7 C 0.7121(3) 1.4292(3) 1.0985(2) 0.0327(6) Uani 1 1 d .
C8 C 0.6677(3) 1.5122(3) 1.1402(3) 0.0458(7) Uani 1 1 d .
H8A H 0.7332 1.6009 1.1573 0.069 Uiso 1 1 calc R
H8B H 0.6609 1.5024 1.2082 0.069 Uiso 1 1 calc R
H8C H 0.5804 1.4868 1.0820 0.069 Uiso 1 1 calc R
C9 C 0.2911(3) 1.0201(3) 0.8101(3) 0.0389(7) Uani 1 1 d .
C10 C 0.1693(3) 0.9709(4) 0.8285(3) 0.0576(9) Uani 1 1 d .
H10A H 0.0920 0.9477 0.7596 0.086 Uiso 1 1 calc R
H10B H 0.1843 1.0368 0.8897 0.086 Uiso 1 1 calc R
H10C H 0.1525 0.8963 0.8483 0.086 Uiso 1 1 calc R
C11 C 0.4627(3) 0.9230(3) 0.6771(2) 0.0356(6) Uani 1 1 d .
C12 C 0.3474(4) 0.8130(3) 0.5678(3) 0.0513(8) Uani 1 1 d .
H12A H 0.2906 0.8397 0.5265 0.077 Uiso 1 1 calc R
H12B H 0.2946 0.7414 0.5851 0.077 Uiso 1 1 calc R
H12C H 0.3832 0.7876 0.5218 0.077 Uiso 1 1 calc R
C13 C 0.7655(3) 0.9870(3) 1.2429(2) 0.0355(6) Uani 1 1 d .
C14 C 0.7313(4) 0.9087(4) 1.3149(3) 0.0581(9) Uani 1 1 d .
H14A H 0.7992 0.8893 1.3453 0.087 Uiso 1 1 calc R
H14B H 0.6437 0.8298 1.2686 0.087 Uiso 1 1 calc R
H14C H 0.7290 0.9572 1.3770 0.087 Uiso 1 1 calc R
C15 C 0.7321(3) 1.2927(3) 1.3040(2) 0.0392(7) Uani 1 1 d .
C16 C 0.8616(4) 1.3969(4) 1.4038(3) 0.0622(10) Uani 1 1 d .
H16A H 0.8442 1.4221 1.4655 0.093 Uiso 1 1 calc R
H16B H 0.9037 1.4697 1.3833 0.093 Uiso 1 1 calc R
H16C H 0.9212 1.3668 1.4276 0.093 Uiso 1 1 calc R
C17 C 0.3877(3) 0.6245(2) 0.7816(2) 0.0295(5) Uani 1 1 d .
H17A H 0.3146 0.6387 0.7710 0.035 Uiso 1 1 calc R
H17B H 0.4341 0.6686 0.7412 0.035 Uiso 1 1 calc R
C18 C 0.3236(2) 0.4802(2) 0.72414(19) 0.0290(5) Uani 1 1 d .
C19 C 0.4195(2) 0.4425(2) 0.7007(2) 0.0336(5) Uani 1 1 d .
H19A H 0.4392 0.4699 0.6415 0.040 Uiso 1 1 calc R
H19B H 0.5046 0.4811 0.7698 0.040 Uiso 1 1 calc R
C20 C 0.3376(3) 0.2942(2) 0.6610(2) 0.0406(6) Uani 1 1 d .
H20A H 0.3236 0.2547 0.5851 0.049 Uiso 1 1 calc R
H20B H 0.3834 0.2659 0.7141 0.049 Uiso 1 1 calc R
C21 C 0.2020(3) 0.2615(2) 0.6599(2) 0.0398(6) Uani 1 1 d .
H21 H 0.1483 0.1753 0.6604 0.048 Uiso 1 1 calc R
C22 C 0.1255(3) 0.2876(3) 0.5589(2) 0.0397(6) Uani 1 1 d .
H22A H 0.1254 0.2501 0.4893 0.048 Uiso 1 1 calc R
H22B H 0.0323 0.2548 0.5448 0.048 Uiso 1 1 calc R
C23 C 0.2110(3) 0.4344(3) 0.6038(2) 0.0351(6) Uani 1 1 d .
C24 C 0.2475(2) 0.3746(2) 0.7667(2) 0.0355(5) Uani 1 1 d .
C25 C 0.3362(3) 0.3729(3) 0.8776(2) 0.0441(7) Uani 1 1 d .
H25A H 0.3639 0.4441 0.9416 0.066 Uiso 1 1 calc R
H25B H 0.4154 0.3802 0.8745 0.066 Uiso 1 1 calc R
H25C H 0.2850 0.2933 0.8862 0.066 Uiso 1 1 calc R
C26 C 0.1296(3) 0.3774(3) 0.7779(3) 0.0495(7) Uani 1 1 d .
H26A H 0.0732 0.2997 0.7865 0.074 Uiso 1 1 calc R
H26B H 0.0763 0.3836 0.7104 0.074 Uiso 1 1 calc R
H26C H 0.1657 0.4508 0.8439 0.074 Uiso 1 1 calc R
S1' S 0.00213(5) 1.14758(5) 0.02672(4) 0.02851(14) Uani 1 1 d .
O1' O 0.05063(18) 0.94195(16) 0.18637(14) 0.0301(4) Uani 1 1 d .
O2' O 0.10060(16) 0.79025(16) 0.04952(15) 0.0300(4) Uani 1 1 d .
O3' O -0.11140(17) 0.54009(17) -0.09914(15) 0.0302(4) Uani 1 1 d .
O4' O -0.24971(17) 0.60556(17) -0.26900(15) 0.0301(4) Uani 1 1 d .
O5' O -0.14480(17) 0.87477(17) -0.20973(15) 0.0311(4) Uani 1 1 d .
O6' O -0.08852(17) 1.00232(17) 0.01486(15) 0.0296(4) Uani 1 1 d .
O7' O -0.0585(2) 0.81985(19) 0.26914(17) 0.0449(5) Uani 1 1 d .
O8' O 0.2029(2) 0.8063(2) 0.23108(19) 0.0464(5) Uani 1 1 d .
O9' O -0.3304(2) 0.38215(19) -0.16032(19) 0.0462(5) Uani 1 1 d .
O10' O -0.3685(2) 0.8013(3) -0.2936(2) 0.0547(6) Uani 1 1 d .
O11' O -0.1101(2) 0.5890(2) -0.33386(18) 0.0543(6) Uani 1 1 d .
O12' O 0.0768(2) 1.15494(19) -0.03590(17) 0.0429(5) Uani 1 1 d .
O13' O -0.0931(2) 1.18466(19) -0.00234(19) 0.0432(5) Uani 1 1 d .
O14' O 0.3125(2) 1.3400(2) 0.40333(17) 0.0454(5) Uani 1 1 d .
C1' C -0.0555(2) 0.8441(2) 0.0772(2) 0.0259(5) Uani 1 1 d .
H1' H -0.1438 0.8088 0.0776 0.031 Uiso 1 1 calc R
C2' C -0.0311(2) 0.7356(2) 0.0490(2) 0.0275(5) Uani 1 1 d .
H2' H -0.0335 0.6937 0.1051 0.033 Uiso 1 1 calc R
C3' C -0.1389(2) 0.6378(2) -0.0710(2) 0.0270(5) Uani 1 1 d .
H3' H -0.2289 0.5977 -0.0737 0.032 Uiso 1 1 calc R
C4' C -0.1382(2) 0.7007(2) -0.1601(2) 0.0273(5) Uani 1 1 d .
H4' H -0.0518 0.7335 -0.1636 0.033 Uiso 1 1 calc R
C5' C -0.1598(2) 0.8102(2) -0.1313(2) 0.0264(5) Uani 1 1 d .
H5' H -0.2513 0.7754 -0.1378 0.032 Uiso 1 1 calc R
C6' C -0.0526(2) 0.9090(2) -0.0101(2) 0.0258(5) Uani 1 1 d .
H6' H 0.0383 0.9522 -0.0056 0.031 Uiso 1 1 calc R
C7' C 0.0376(3) 0.9171(3) 0.2790(2) 0.0340(6) Uani 1 1 d .
C8' C 0.1542(4) 1.0235(3) 0.3875(3) 0.0511(8) Uani 1 1 d .
H8D H 0.1282 1.0219 0.4477 0.077 Uiso 1 1 calc R
H8E H 0.1803 1.1047 0.3780 0.077 Uiso 1 1 calc R
H8F H 0.2297 1.0130 0.4071 0.077 Uiso 1 1 calc R
C9' C 0.2086(3) 0.8203(3) 0.1464(2) 0.0357(6) Uani 1 1 d .
C10' C 0.3342(3) 0.8716(4) 0.1300(3) 0.0610(10) Uani 1 1 d .
H10D H 0.4044 0.9553 0.1886 0.091 Uiso 1 1 calc R
H10E H 0.3133 0.8785 0.0561 0.091 Uiso 1 1 calc R
H10F H 0.3652 0.8138 0.1349 0.091 Uiso 1 1 calc R
C11' C -0.2186(3) 0.4150(3) -0.1495(2) 0.0333(6) Uani 1 1 d .
C12' C -0.1768(3) 0.3281(3) -0.1878(3) 0.0456(7) Uani 1 1 d .
H12F H -0.2530 0.2548 -0.2550 0.068 Uiso 1 1 calc R
H12D H -0.1468 0.2992 -0.1278 0.068 Uiso 1 1 calc R
H12E H -0.1037 0.3741 -0.2053 0.068 Uiso 1 1 calc R
C13' C -0.2576(3) 0.8664(3) -0.2845(3) 0.0380(6) Uani 1 1 d .
C14' C -0.2209(4) 0.9496(4) -0.3519(3) 0.0616(10) Uani 1 1 d .
H14D H -0.2955 0.9098 -0.4277 0.092 Uiso 1 1 calc R
H14E H -0.1416 0.9595 -0.3565 0.092 Uiso 1 1 calc R
H14F H -0.2022 1.0328 -0.3146 0.092 Uiso 1 1 calc R
C15' C -0.2223(3) 0.5548(3) -0.3466(2) 0.0371(6) Uani 1 1 d .
C16' C -0.3527(3) 0.4474(3) -0.4490(3) 0.0540(8) Uani 1 1 d .
H16D H -0.3674 0.4751 -0.5128 0.081 Uiso 1 1 calc R
H16E H -0.4273 0.4249 -0.4315 0.081 Uiso 1 1 calc R
H16F H -0.3470 0.3734 -0.4683 0.081 Uiso 1 1 calc R
C17' C 0.1146(3) 1.2255(3) 0.1760(2) 0.0309(6) Uani 1 1 d .
H17C H 0.0604 1.2189 0.2156 0.037 Uiso 1 1 calc R
H17D H 0.1560 1.1775 0.1976 0.037 Uiso 1 1 calc R
C18' C 0.2290(2) 1.3673(2) 0.22083(19) 0.0296(5) Uani 1 1 d .
C19' C 0.3417(3) 1.4012(3) 0.1813(2) 0.0419(6) Uani 1 1 d .
H19C H 0.3991 1.3709 0.2156 0.050 Uiso 1 1 calc R
H19D H 0.3017 1.3638 0.0985 0.050 Uiso 1 1 calc R
C20' C 0.4238(3) 1.5513(3) 0.2252(2) 0.0509(7) Uani 1 1 d .
H20C H 0.5193 1.5883 0.2755 0.061 Uiso 1 1 calc R
H20D H 0.4161 1.5812 0.1619 0.061 Uiso 1 1 calc R
C21' C 0.3557(3) 1.5859(2) 0.2906(2) 0.0410(6) Uani 1 1 d .
H21' H 0.3751 1.6736 0.3044 0.049 Uiso 1 1 calc R
C22' C 0.3950(3) 1.5563(3) 0.3992(3) 0.0421(7) Uani 1 1 d .
H22C H 0.4920 1.5911 0.4381 0.051 Uiso 1 1 calc R
H22D H 0.3695 1.5898 0.4517 0.051 Uiso 1 1 calc R
C23' C 0.3125(3) 1.4110(3) 0.3509(2) 0.0329(6) Uani 1 1 d .
C24' C 0.2027(3) 1.4776(2) 0.2159(2) 0.0363(5) Uani 1 1 d .
C25' C 0.1470(4) 1.4830(3) 0.0965(3) 0.0543(8) Uani 1 1 d .
H25D H 0.0502 1.4216 0.0554 0.081 Uiso 1 1 calc R
H25E H 0.1897 1.4624 0.0553 0.081 Uiso 1 1 calc R
H25F H 0.1661 1.5682 0.1041 0.081 Uiso 1 1 calc R
C26' C 0.1113(3) 1.4778(3) 0.2687(2) 0.0461(6) Uani 1 1 d .
H26D H 0.1155 1.5577 0.2796 0.069 Uiso 1 1 calc R
H26E H 0.1417 1.4687 0.3413 0.069 Uiso 1 1 calc R
H26F H 0.0191 1.4071 0.2184 0.069 Uiso 1 1 calc R
N1 N 0.7702(6) 0.7093(6) 0.4691(5) 0.1167(17) Uani 1 1 d .
C27 C 1.0056(4) 0.7513(4) 0.5042(4) 0.0778(12) Uani 1 1 d .
H27A H 1.0744 0.8398 0.5533 0.117 Uiso 1 1 calc R
H27B H 1.0090 0.7343 0.4329 0.117 Uiso 1 1 calc R
H27C H 1.0214 0.6958 0.5407 0.117 Uiso 1 1 calc R
C28 C 0.8740(5) 0.7274(4) 0.4829(4) 0.0771(12) Uani 1 1 d .
N2 N 0.7553(6) 0.1592(5) 0.5102(4) 0.1010(13) Uani 1 1 d .
C29 C 0.6476(6) 0.1289(4) 0.4851(4) 0.0743(12) Uani 1 1 d .
C30 C 0.5116(5) 0.0931(5) 0.4552(4) 0.0959(17) Uani 1 1 d .
H30A H 0.4522 0.0007 0.4226 0.144 Uiso 1 1 calc R
H30B H 0.4841 0.1286 0.4002 0.144 Uiso 1 1 calc R
H30C H 0.5066 0.1260 0.5225 0.144 Uiso 1 1 calc R
O1W O 0.1693(6) 0.6967(6) 0.8343(5) 0.0518(14) Uiso 0.35 1 d P
O2W O 0.329(2) 0.121(2) 0.1368(18) 0.092(6) Uiso 0.15 1 d P

loop_
_atom_site_aniso_label
_atom_site_aniso_U_11
_atom_site_aniso_U_22
_atom_site_aniso_U_33
_atom_site_aniso_U_23
_atom_site_aniso_U_13
_atom_site_aniso_U_12
S1 0.0287(3) 0.0231(3) 0.0251(3) 0.0076(2) 0.0116(3) 0.0118(3)
O1 0.0302(9) 0.0246(10) 0.0388(10) 0.0083(8) 0.0163(8) 0.0138(8)
O2 0.0294(9) 0.0320(10) 0.0364(11) 0.0117(8) 0.0158(8) 0.0143(8)
O3 0.0298(9) 0.0255(9) 0.0236(9) 0.0048(7) 0.0082(7) 0.0101(7)
O4 0.0284(9) 0.0215(9) 0.0305(9) 0.0062(7) 0.0137(8) 0.0112(7)
O5 0.0329(9) 0.0304(10) 0.0278(9) 0.0132(8) 0.0147(8) 0.0156(8)
O6 0.0338(9) 0.0299(10) 0.0301(10) 0.0043(8) 0.0132(8) 0.0137(8)
O7 0.0374(11) 0.0301(10) 0.0671(15) 0.0151(10) 0.0223(10) 0.0127(9)
O8 0.0393(11) 0.0440(12) 0.0429(13) 0.0174(10) 0.0096(10) 0.0194(9)
O9 0.0555(13) 0.0421(12) 0.0354(11) 0.0161(9) 0.0239(10) 0.0200(11)
O10 0.0376(11) 0.0674(15) 0.0512(13) 0.0336(12) 0.0198(10) 0.0292(11)
O11 0.0519(14) 0.089(2) 0.0394(13) 0.0061(12) 0.0243(11) 0.0354(14)
O12 0.0443(11) 0.0304(10) 0.0388(11) 0.0124(8) 0.0248(9) 0.0150(9)
O13 0.0334(9) 0.0299(10) 0.0304(10) 0.0084(8) 0.0072(8) 0.0170(8)
O14 0.0479(12) 0.0444(12) 0.0356(11) 0.0176(10) 0.0083(10) 0.0208(10)
C1 0.0276(12) 0.0250(13) 0.0331(14) 0.0103(11) 0.0145(11) 0.0127(11)
C2 0.0281(12) 0.0245(13) 0.0283(13) 0.0092(10) 0.0130(11) 0.0105(10)
C3 0.0270(12) 0.0265(13) 0.0273(13) 0.0095(11) 0.0117(11) 0.0106(11)
C4 0.0323(12) 0.0243(13) 0.0266(13) 0.0090(10) 0.0153(11) 0.0148(11)
C5 0.0284(12) 0.0288(13) 0.0251(12) 0.0123(11) 0.0150(11) 0.0136(11)
C6 0.0266(12) 0.0261(13) 0.0261(13) 0.0040(10) 0.0114(11) 0.0108(11)
C7 0.0342(14) 0.0256(13) 0.0286(13) 0.0106(11) 0.0094(11) 0.0127(11)
C8 0.0520(17) 0.0313(16) 0.0563(19) 0.0154(14) 0.0220(15) 0.0267(14)
C9 0.0324(14) 0.0264(14) 0.0496(18) 0.0137(13) 0.0146(13) 0.0132(12)
C10 0.0340(16) 0.067(2) 0.066(2) 0.0237(19) 0.0214(16) 0.0248(17)
C11 0.0425(15) 0.0333(15) 0.0370(16) 0.0161(12) 0.0201(13) 0.0228(13)
C12 0.064(2) 0.0458(18) 0.0278(15) 0.0087(13) 0.0094(14) 0.0273(16)
C13 0.0421(16) 0.0393(15) 0.0311(14) 0.0147(12) 0.0182(12) 0.0251(13)
C14 0.063(2) 0.074(2) 0.059(2) 0.0445(19) 0.0338(19) 0.0423(19)
C15 0.0459(17) 0.0426(17) 0.0315(15) 0.0107(13) 0.0208(13) 0.0247(14)
C16 0.056(2) 0.062(2) 0.0391(18) -0.0081(16) 0.0177(16) 0.0228(18)
C17 0.0292(12) 0.0235(13) 0.0257(13) 0.0064(10) 0.0078(11) 0.0112(11)
C18 0.0267(11) 0.0272(11) 0.0254(11) 0.0073(9) 0.0102(9) 0.0111(10)
C19 0.0334(12) 0.0311(12) 0.0277(11) 0.0059(9) 0.0122(9) 0.0143(10)
C20 0.0445(14) 0.0328(13) 0.0348(13) 0.0047(10) 0.0129(11) 0.0203(12)
C21 0.0412(14) 0.0255(12) 0.0361(13) 0.0075(10) 0.0140(11) 0.0101(11)
C22 0.0337(13) 0.0309(14) 0.0291(14) 0.0023(11) 0.0042(11) 0.0094(12)
C23 0.0318(13) 0.0370(14) 0.0314(14) 0.0110(12) 0.0148(11) 0.0154(12)
C24 0.0369(12) 0.0276(12) 0.0330(12) 0.0106(9) 0.0164(10) 0.0111(10)
C25 0.0552(16) 0.0316(14) 0.0322(14) 0.0144(11) 0.0166(13) 0.0155(12)
C26 0.0429(15) 0.0475(17) 0.0495(16) 0.0155(14) 0.0292(13) 0.0136(13)
S1' 0.0325(3) 0.0220(3) 0.0255(3) 0.0082(2) 0.0120(3) 0.0119(3)
O1' 0.0356(9) 0.0240(9) 0.0252(9) 0.0083(7) 0.0121(8) 0.0139(8)
O2' 0.0243(8) 0.0269(9) 0.0319(10) 0.0078(8) 0.0116(8) 0.0109(7)
O3' 0.0298(9) 0.0241(9) 0.0317(9) 0.0079(7) 0.0118(8) 0.0136(8)
O4' 0.0278(8) 0.0274(9) 0.0239(9) 0.0021(7) 0.0089(7) 0.0114(7)
O5' 0.0351(9) 0.0310(10) 0.0278(9) 0.0141(8) 0.0163(8) 0.0161(8)
O6' 0.0311(9) 0.0258(9) 0.0309(10) 0.0097(7) 0.0159(8) 0.0139(8)
O7' 0.0508(12) 0.0363(12) 0.0341(11) 0.0128(9) 0.0198(10) 0.0139(10)
O8' 0.0387(11) 0.0528(13) 0.0416(12) 0.0180(10) 0.0114(10) 0.0253(10)
O9' 0.0331(10) 0.0285(10) 0.0568(13) 0.0084(9) 0.0143(9) 0.0089(8)
O10' 0.0444(12) 0.0774(17) 0.0537(14) 0.0397(13) 0.0233(11) 0.0359(12)
O11' 0.0452(13) 0.0745(17) 0.0394(12) 0.0079(11) 0.0200(10) 0.0338(12)
O12' 0.0528(12) 0.0288(10) 0.0359(11) 0.0082(8) 0.0265(10) 0.0111(9)
O13' 0.0397(10) 0.0295(10) 0.0489(12) 0.0139(9) 0.0104(10) 0.0176(9)
O14' 0.0440(11) 0.0388(11) 0.0330(11) 0.0153(9) 0.0073(9) 0.0143(9)
C1' 0.0240(12) 0.0219(12) 0.0211(12) 0.0027(10) 0.0077(10) 0.0084(10)
C2' 0.0246(11) 0.0268(13) 0.0297(13) 0.0113(10) 0.0126(10) 0.0126(10)
C3' 0.0266(12) 0.0187(12) 0.0284(13) 0.0046(10) 0.0113(10) 0.0092(10)
C4' 0.0247(12) 0.0244(13) 0.0259(13) 0.0074(10) 0.0103(10) 0.0098(10)
C5' 0.0269(12) 0.0221(12) 0.0247(12) 0.0076(10) 0.0104(10) 0.0106(10)
C6' 0.0227(11) 0.0232(13) 0.0289(13) 0.0082(10) 0.0119(10) 0.0110(10)
C7' 0.0460(15) 0.0310(15) 0.0223(13) 0.0096(11) 0.0131(12) 0.0211(13)
C8' 0.065(2) 0.0352(16) 0.0283(15) 0.0071(13) 0.0114(15) 0.0183(15)
C9' 0.0284(13) 0.0337(15) 0.0352(15) 0.0055(12) 0.0086(12) 0.0165(12)
C10' 0.0328(16) 0.072(2) 0.068(2) 0.0208(19) 0.0207(16) 0.0240(17)
C11' 0.0375(15) 0.0253(13) 0.0298(13) 0.0103(11) 0.0117(11) 0.0145(12)
C12' 0.0502(16) 0.0297(15) 0.0396(17) 0.0039(13) 0.0110(14) 0.0188(13)
C13' 0.0435(16) 0.0438(17) 0.0361(15) 0.0201(13) 0.0204(13) 0.0276(14)
C14' 0.071(2) 0.082(3) 0.064(2) 0.055(2) 0.040(2) 0.049(2)
C15' 0.0427(16) 0.0407(16) 0.0302(15) 0.0101(12) 0.0158(13) 0.0261(14)
C16' 0.0551(19) 0.052(2) 0.0347(17) -0.0029(14) 0.0118(15) 0.0268(17)
C17' 0.0321(13) 0.0326(14) 0.0263(13) 0.0114(11) 0.0129(11) 0.0166(12)
C18' 0.0299(11) 0.0276(11) 0.0260(11) 0.0080(9) 0.0130(10) 0.0125(10)
C19' 0.0406(14) 0.0364(14) 0.0428(14) 0.0132(11) 0.0252(12) 0.0128(12)
C20' 0.0466(15) 0.0375(14) 0.0439(15) 0.0120(12) 0.0233(13) 0.0043(12)
C21' 0.0496(16) 0.0245(12) 0.0346(13) 0.0083(10) 0.0163(12) 0.0129(11)
C22' 0.0380(14) 0.0351(15) 0.0338(15) 0.0060(12) 0.0113(12) 0.0116(12)
C23' 0.0270(12) 0.0336(14) 0.0264(13) 0.0103(11) 0.0085(10) 0.0110(11)
C24' 0.0420(13) 0.0290(12) 0.0299(12) 0.0098(10) 0.0117(11) 0.0173(11)
C25' 0.069(2) 0.0321(15) 0.0387(16) 0.0144(12) 0.0116(14) 0.0195(15)
C26' 0.0447(15) 0.0413(15) 0.0475(16) 0.0100(13) 0.0161(13) 0.0256(13)
N1 0.099(3) 0.129(4) 0.128(4) 0.074(3) 0.043(3) 0.064(3)
C27 0.063(2) 0.070(3) 0.066(3) 0.029(2) 0.015(2) 0.020(2)
C28 0.071(3) 0.068(3) 0.065(3) 0.032(2) 0.018(2) 0.025(2)
N2 0.112(4) 0.111(4) 0.107(3) 0.064(3) 0.058(3) 0.067(3)
C29 0.087(3) 0.063(3) 0.060(2) 0.031(2) 0.027(2) 0.033(2)
C30 0.093(3) 0.080(3) 0.066(3) 0.035(3) 0.029(3) 0.014(3)

loop_
_atom_type_symbol
_atom_type_description
_atom_type_scat_dispersion_real
_atom_type_scat_dispersion_imag
_atom_type_scat_source
C C 0.0033 0.0016 'International Tables Vol C Tables 4.2.6.8 and 6.1.1.4'
H H 0.0000 0.0000 'International Tables Vol C Tables 4.2.6.8 and 6.1.1.4'
O O 0.0106 0.0060 'International Tables Vol C Tables 4.2.6.8 and 6.1.1.4'
S S 0.1246 0.1234 'International Tables Vol C Tables 4.2.6.8 and 6.1.1.4'
N N 0.0061 0.0033 'International Tables Vol C Tables 4.2.6.8 and 6.1.1.4'

loop_
_geom_angle_atom_site_label_1
_geom_angle_atom_site_label_2
_geom_angle_atom_site_label_3
_geom_angle
O12 S1 O13 119.27(12)
O12 S1 O4 109.56(11)
O13 S1 O4 102.85(10)
O12 S1 C17 109.87(13)
O13 S1 C17 111.08(12)
O4 S1 C17 102.71(11)
C7 O1 C1 117.4(2)
C9 O2 C2 117.6(2)
C11 O3 C3 115.1(2)
C4 O4 S1 122.09(15)
C13 O5 C5 117.5(2)
C15 O6 C6 118.7(2)
O1 C1 C6 107.9(2)
O1 C1 C2 108.8(2)
C6 C1 C2 111.1(2)
O1 C1 H1 109.7
C6 C1 H1 109.7
C2 C1 H1 109.7
O2 C2 C1 107.3(2)
O2 C2 C3 109.0(2)
C1 C2 C3 109.0(2)
O2 C2 H2 110.5
C1 C2 H2 110.5
C3 C2 H2 110.5
O3 C3 C4 106.1(2)
O3 C3 C2 110.3(2)
C4 C3 C2 111.1(2)
O3 C3 H3 109.8
C4 C3 H3 109.8
C2 C3 H3 109.8
O4 C4 C3 108.4(2)
O4 C4 C5 107.0(2)
C3 C4 C5 109.6(2)
O4 C4 H4 110.6
C3 C4 H4 110.6
C5 C4 H4 110.6
O5 C5 C6 109.08(19)
O5 C5 C4 107.4(2)
C6 C5 C4 111.3(2)
O5 C5 H5 109.7
C6 C5 H5 109.7
C4 C5 H5 109.7
O6 C6 C5 107.1(2)
O6 C6 C1 108.3(2)
C5 C6 C1 111.4(2)
O6 C6 H6 110.0
C5 C6 H6 110.0
C1 C6 H6 110.0
O7 C7 O1 123.8(3)
O7 C7 C8 126.0(3)
O1 C7 C8 110.2(2)
C7 C8 H8A 109.5
C7 C8 H8B 109.5
H8A C8 H8B 109.5
C7 C8 H8C 109.5
H8A C8 H8C 109.5
H8B C8 H8C 109.5
O8 C9 O2 123.7(3)
O8 C9 C10 126.0(3)
O2 C9 C10 110.4(3)
C9 C10 H10A 109.5
C9 C10 H10B 109.5
H10A C10 H10B 109.5
C9 C10 H10C 109.5
H10A C10 H10C 109.5
H10B C10 H10C 109.5
O9 C11 O3 124.0(3)
O9 C11 C12 124.7(3)
O3 C11 C12 111.3(2)
C11 C12 H12A 109.5
C11 C12 H12B 109.5
H12A C12 H12B 109.5
C11 C12 H12C 109.5
H12A C12 H12C 109.5
H12B C12 H12C 109.5
O10 C13 O5 124.1(3)
O10 C13 C14 125.9(3)
O5 C13 C14 110.0(2)
C13 C14 H14A 109.5
C13 C14 H14B 109.5
H14A C14 H14B 109.5
C13 C14 H14C 109.5
H14A C14 H14C 109.5
H14B C14 H14C 109.5
O11 C15 O6 123.0(3)
O11 C15 C16 126.9(3)
O6 C15 C16 110.1(3)
C15 C16 H16A 109.5
C15 C16 H16B 109.5
H16A C16 H16B 109.5
C15 C16 H16C 109.5
H16A C16 H16C 109.5
H16B C16 H16C 109.5
C18 C17 S1 117.52(18)
C18 C17 H17A 107.9
S1 C17 H17A 107.9
C18 C17 H17B 107.9
S1 C17 H17B 107.9
H17A C17 H17B 107.2
C17 C18 C23 107.7(2)
C17 C18 C24 125.0(2)
C23 C18 C24 100.69(19)
C17 C18 C19 115.26(19)
C23 C18 C19 102.95(19)
C24 C18 C19 102.32(19)
C20 C19 C18 103.99(19)
C20 C19 H19A 111.0
C18 C19 H19A 111.0
C20 C19 H19B 111.0
C18 C19 H19B 111.0
H19A C19 H19B 109.0
C21 C20 C19 103.1(2)
C21 C20 H20A 111.1
C19 C20 H20A 111.1
C21 C20 H20B 111.1
C19 C20 H20B 111.1
H20A C20 H20B 109.1
C20 C21 C22 107.2(2)
C20 C21 C24 102.85(19)
C22 C21 C24 102.7(2)
C20 C21 H21 114.3
C22 C21 H21 114.3
C24 C21 H21 114.3
C23 C22 C21 101.0(2)
C23 C22 H22A 111.6
C21 C22 H22A 111.6
C23 C22 H22B 111.6
C21 C22 H22B 111.6
H22A C22 H22B 109.4
O14 C23 C22 126.7(3)
O14 C23 C18 126.2(3)
C22 C23 C18 107.1(2)
C25 C24 C26 108.8(2)
C25 C24 C18 116.1(2)
C26 C24 C18 112.6(2)
C25 C24 C21 111.2(2)
C26 C24 C21 114.4(2)
C18 C24 C21 93.21(18)
C24 C25 H25A 109.5
C24 C25 H25B 109.5
H25A C25 H25B 109.5
C24 C25 H25C 109.5
H25A C25 H25C 109.5
H25B C25 H25C 109.5
C24 C26 H26A 109.5
C24 C26 H26B 109.5
H26A C26 H26B 109.5
C24 C26 H26C 109.5
H26A C26 H26C 109.5
H26B C26 H26C 109.5
O13' S1' O12' 120.26(14)
O13' S1' O6' 102.65(11)
O12' S1' O6' 110.04(11)
O13' S1' C17' 109.95(13)
O12' S1' C17' 110.16(13)
O6' S1' C17' 102.02(11)
C7' O1' C1' 115.65(19)
C9' O2' C2' 117.6(2)
C11' O3' C3' 117.4(2)
C15' O4' C4' 118.3(2)
C13' O5' C5' 117.43(19)
C6' O6' S1' 121.62(14)
O1' C1' C6' 106.63(19)
O1' C1' C2' 110.3(2)
C6' C1' C2' 110.5(2)
O1' C1' H1' 109.8
C6' C1' H1' 109.8
C2' C1' H1' 109.8
O2' C2' C3' 107.41(19)
O2' C2' C1' 108.87(19)
C3' C2' C1' 109.5(2)
O2' C2' H2' 110.3
C3' C2' H2' 110.3
C1' C2' H2' 110.3
O3' C3' C2' 109.2(2)
O3' C3' C4' 107.9(2)
C2' C3' C4' 111.4(2)
O3' C3' H3' 109.4
C2' C3' H3' 109.4
C4' C3' H3' 109.4
O4' C4' C5' 107.7(2)
O4' C4' C3' 108.2(2)
C5' C4' C3' 110.4(2)
O4' C4' H4' 110.1
C5' C4' H4' 110.1
C3' C4' H4' 110.1
O5' C5' C4' 108.6(2)
O5' C5' C6' 107.85(19)
C4' C5' C6' 110.7(2)
O5' C5' H5' 109.9
C4' C5' H5' 109.9
C6' C5' H5' 109.9
O6' C6' C1' 107.89(19)
O6' C6' C5' 107.25(19)
C1' C6' C5' 110.6(2)
O6' C6' H6' 110.4
C1' C6' H6' 110.4
C5' C6' H6' 110.4
O7' C7' O1' 122.1(2)
O7' C7' C8' 126.9(2)
O1' C7' C8' 111.1(2)
C7' C8' H8D 109.5
C7' C8' H8E 109.5
H8D C8' H8E 109.5
C7' C8' H8F 109.5
H8D C8' H8F 109.5
H8E C8' H8F 109.5
O8' C9' O2' 124.2(2)
O8' C9' C10' 125.7(3)
O2' C9' C10' 110.1(3)
C9' C10' H10D 109.5
C9' C10' H10E 109.5
H10D C10' H10E 109.5
C9' C10' H10F 109.5
H10D C10' H10F 109.5
H10E C10' H10F 109.5
O9' C11' O3' 123.4(3)
O9' C11' C12' 126.1(3)
O3' C11' C12' 110.5(2)
C11' C12' H12F 109.5
C11' C12' H12D 109.5
H12F C12' H12D 109.5
C11' C12' H12E 109.5
H12F C12' H12E 109.5
H12D C12' H12E 109.5
O10' C13' O5' 123.8(3)
O10' C13' C14' 125.9(3)
O5' C13' C14' 110.3(3)
C13' C14' H14D 109.5
C13' C14' H14E 109.5
H14D C14' H14E 109.5
C13' C14' H14F 109.5
H14D C14' H14F 109.5
H14E C14' H14F 109.5
O11' C15' O4' 124.5(3)
O11' C15' C16' 125.5(3)
O4' C15' C16' 110.0(3)
C15' C16' H16D 109.5
C15' C16' H16E 109.5
H16D C16' H16E 109.5
C15' C16' H16F 109.5
H16D C16' H16F 109.5
H16E C16' H16F 109.5
C18' C17' S1' 118.03(18)
C18' C17' H17C 107.8
S1' C17' H17C 107.8
C18' C17' H17D 107.8
S1' C17' H17D 107.8
H17C C17' H17D 107.1
C17' C18' C23' 107.9(2)
C17' C18' C24' 123.1(2)
C23' C18' C24' 100.25(19)
C17' C18' C19' 117.7(2)
C23' C18' C19' 101.51(19)
C24' C18' C19' 103.03(19)
C20' C19' C18' 103.2(2)
C20' C19' H19C 111.1
C18' C19' H19C 111.1
C20' C19' H19D 111.1
C18' C19' H19D 111.1
H19C C19' H19D 109.1
C21' C20' C19' 103.1(2)
C21' C20' H20C 111.1
C19' C20' H20C 111.1
C21' C20' H20D 111.1
C19' C20' H20D 111.1
H20C C20' H20D 109.1
C22' C21' C20' 106.7(2)
C22' C21' C24' 103.4(2)
C20' C21' C24' 102.9(2)
C22' C21' H21' 114.2
C20' C21' H21' 114.2
C24' C21' H21' 114.2
C23' C22' C21' 101.4(2)
C23' C22' H22C 111.5
C21' C22' H22C 111.5
C23' C22' H22D 111.5
C21' C22' H22D 111.5
H22C C22' H22D 109.3
O14' C23' C22' 127.1(3)
O14' C23' C18' 125.5(2)
C22' C23' C18' 107.4(2)
C26' C24' C25' 108.8(2)
C26' C24' C21' 114.5(2)
C25' C24' C21' 111.3(2)
C26' C24' C18' 113.0(2)
C25' C24' C18' 115.4(2)
C21' C24' C18' 93.38(19)
C24' C25' H25D 109.5
C24' C25' H25E 109.5
H25D C25' H25E 109.5
C24' C25' H25F 109.5
H25D C25' H25F 109.5
H25E C25' H25F 109.5
C24' C26' H26D 109.5
C24' C26' H26E 109.5
H26D C26' H26E 109.5
C24' C26' H26F 109.5
H26D C26' H26F 109.5
H26E C26' H26F 109.5
C28 C27 H27A 109.5
C28 C27 H27B 109.5
H27A C27 H27B 109.5
C28 C27 H27C 109.5
H27A C27 H27C 109.5
H27B C27 H27C 109.5
N1 C28 C27 178.1(6)
N2 C29 C30 178.6(6)
C29 C30 H30A 109.5
C29 C30 H30B 109.5
H30A C30 H30B 109.5
C29 C30 H30C 109.5
H30A C30 H30C 109.5
H30B C30 H30C 109.5

loop_
_geom_bond_atom_site_label_1
_geom_bond_atom_site_label_2
_geom_bond_distance
S1 O12 1.4251(19)
S1 O13 1.432(2)
S1 O4 1.5893(18)
S1 C17 1.772(3)
O1 C7 1.365(3)
O1 C1 1.432(3)
O2 C9 1.355(3)
O2 C2 1.438(3)
O3 C11 1.353(3)
O3 C3 1.448(3)
O4 C4 1.451(3)
O5 C13 1.357(3)
O5 C5 1.442(3)
O6 C15 1.354(3)
O6 C6 1.439(3)
O7 C7 1.194(3)
O8 C9 1.203(4)
O9 C11 1.195(3)
O10 C13 1.191(4)
O11 C15 1.196(4)
O14 C23 1.202(4)
C1 C6 1.514(4)
C1 C2 1.523(4)
C1 H1 0.9800
C2 C3 1.531(4)
C2 H2 0.9800
C3 C4 1.520(3)
C3 H3 0.9800
C4 C5 1.523(3)
C4 H4 0.9800
C5 C6 1.514(4)
C5 H5 0.9800
C6 H6 0.9800
C7 C8 1.493(4)
C8 H8A 0.9600
C8 H8B 0.9600
C8 H8C 0.9600
C9 C10 1.475(4)
C10 H10A 0.9600
C10 H10B 0.9600
C10 H10C 0.9600
C11 C12 1.498(4)
C12 H12A 0.9600
C12 H12B 0.9600
C12 H12C 0.9600
C13 C14 1.502(4)
C14 H14A 0.9600
C14 H14B 0.9600
C14 H14C 0.9600
C15 C16 1.472(5)
C16 H16A 0.9600
C16 H16B 0.9600
C16 H16C 0.9600
C17 C18 1.525(3)
C17 H17A 0.9700
C17 H17B 0.9700
C18 C23 1.527(4)
C18 C24 1.558(3)
C18 C19 1.563(3)
C19 C20 1.539(3)
C19 H19A 0.9700
C19 H19B 0.9700
C20 C21 1.536(4)
C20 H20A 0.9700
C20 H20B 0.9700
C21 C22 1.543(4)
C21 C24 1.561(3)
C21 H21 0.9800
C22 C23 1.521(4)
C22 H22A 0.9700
C22 H22B 0.9700
C24 C25 1.528(4)
C24 C26 1.534(4)
C25 H25A 0.9600
C25 H25B 0.9600
C25 H25C 0.9600
C26 H26A 0.9600
C26 H26B 0.9600
C26 H26C 0.9600
S1' O13' 1.416(2)
S1' O12' 1.425(2)
S1' O6' 1.5903(18)
S1' C17' 1.773(3)
O1' C7' 1.364(3)
O1' C1' 1.427(3)
O2' C9' 1.354(3)
O2' C2' 1.455(3)
O3' C11' 1.360(3)
O3' C3' 1.436(3)
O4' C15' 1.346(3)
O4' C4' 1.432(3)
O5' C13' 1.364(3)
O5' C5' 1.429(3)
O6' C6' 1.453(3)
O7' C7' 1.204(3)
O8' C9' 1.190(4)
O9' C11' 1.202(3)
O10' C13' 1.189(4)
O11' C15' 1.195(4)
O14' C23' 1.214(3)
C1' C6' 1.523(3)
C1' C2' 1.535(4)
C1' H1' 0.9800
C2' C3' 1.517(3)
C2' H2' 0.9800
C3' C4' 1.526(4)
C3' H3' 0.9800
C4' C5' 1.524(4)
C4' H4' 0.9800
C5' C6' 1.529(3)
C5' H5' 0.9800
C6' H6' 0.9800
C7' C8' 1.482(4)
C8' H8D 0.9600
C8' H8E 0.9600
C8' H8F 0.9600
C9' C10' 1.503(4)
C10' H10D 0.9600
C10' H10E 0.9600
C10' H10F 0.9600
C11' C12' 1.489(4)
C12' H12F 0.9600
C12' H12D 0.9600
C12' H12E 0.9600
C13' C14' 1.496(4)
C14' H14D 0.9600
C14' H14E 0.9600
C14' H14F 0.9600
C15' C16' 1.501(4)
C16' H16D 0.9600
C16' H16E 0.9600
C16' H16F 0.9600
C17' C18' 1.526(3)
C17' H17C 0.9700
C17' H17D 0.9700
C18' C23' 1.535(3)
C18' C24' 1.560(3)
C18' C19' 1.562(3)
C19' C20' 1.555(4)
C19' H19C 0.9700
C19' H19D 0.9700
C20' C21' 1.538(4)
C20' H20C 0.9700
C20' H20D 0.9700
C21' C22' 1.525(4)
C21' C24' 1.551(4)
C21' H21' 0.9800
C22' C23' 1.504(4)
C22' H22C 0.9700
C22' H22D 0.9700
C24' C26' 1.522(4)
C24' C25' 1.533(4)
C25' H25D 0.9600
C25' H25E 0.9600
C25' H25F 0.9600
C26' H26D 0.9600
C26' H26E 0.9600
C26' H26F 0.9600
N1 C28 1.143(7)
C27 C28 1.434(7)
C27 H27A 0.9600
C27 H27B 0.9600
C27 H27C 0.9600
N2 C29 1.115(6)
C29 C30 1.419(8)
C30 H30A 0.9600
C30 H30B 0.9600
C30 H30C 0.9600
